data_9014248
loop_
_publ_author_name
'Zachariasen, W.'

_publ_section_title
;
 Untersuchungen ueber die Kristallstruktur von Sesquioxyden und
 Verbindungen ABO3
 _cod_database_code 1010586
;
_journal_name_full 'Skrifter utgitt av det Norske Videnskaps-Akademi i Oslo'
_journal_page_first 1
_journal_page_last 165
_journal_volume 1
_journal_year 1928
_chemical_formula_sum 'Mn2 O3'
_chemical_name_mineral Bixbyite
_space_group_IT_number 199
_symmetry_space_group_name_Hall 'I 2b 2c 3'
_symmetry_space_group_name_H-M 'I 21 3'
_cell_angle_alpha 90
_cell_angle_beta 90
_cell_angle_gamma 90
_cell_length_a 9.41
_cell_length_b 9.41
_cell_length_c 9.41
_cell_formula_units_Z 16
_cell_volume 833.238
_database_code_amcsd 0017467
_exptl_crystal_density_diffrn 5.034
_cod_duplicate_entry 1010586
_cod_database_code 9014248

loop_
_space_group_symop_operation_xyz
x,y,z
1/2+x,1/2+y,1/2+z
1/2-z,-x,1/2+y
-z,1/2-x,+y
-z,1/2+x,1/2-y
1/2-z,+x,-y
1/2+z,1/2-x,-y
+z,-x,1/2-y
z,x,y
1/2+z,1/2+x,1/2+y
1/2+y,1/2-z,-x
+y,-z,1/2-x
1/2-y,-z,1/2+x
-y,1/2-z,+x
-y,1/2+z,1/2-x
1/2-y,+z,-x
y,z,x
1/2+y,1/2+z,1/2+x
-x,1/2+y,1/2-z
1/2-x,+y,-z
1/2+x,1/2-y,-z
+x,-y,1/2-z
1/2-x,-y,1/2+z
-x,1/2-y,+z

loop_
_atom_site_label
_atom_site_fract_x
_atom_site_fract_y
_atom_site_fract_z
Mn1 0.25000 0.25000 0.25000
Mn2 0.02100 0.00000 0.25000
Mn3 0.54200 0.00000 0.25000
O1 0.12500 0.12500 0.37500
O2 0.12500 0.37500 0.37500

loop_
_cod_related_entry_id
_cod_related_entry_database
_cod_related_entry_code
1 AMCSD 0017467
